data_7053530
loop_
_publ_author_name
'Langer, Jens'
'Krieck, Sven'
'G\"orls, Helmar'
'Kreisel, G\"unter'
'Seidel, Wolfgang'
'Westerhausen, Matthias'

_publ_section_title
;
 Organic heterobimetallic complexes of the alkaline earth metals (Ae = Ca,
 Sr, Ba) with tetrahedral metallate anions of three-valent metals (M = B,
 Al, Ga, and V)
;
_journal_issue 8
_journal_name_full 'New Journal of Chemistry'
_journal_page_first 1667
_journal_paper_doi 10.1039/c0nj00136h
_journal_volume 34
_journal_year 2010
_chemical_formula_moiety 'C36 H44 V, C16 H32 Li O4, C4 H8 O'
_chemical_formula_sum 'C56 H84 Li O5 V'
_chemical_formula_weight 895.11
_chemical_name_systematic
;
?
;
_space_group_IT_number 14
_symmetry_cell_setting monoclinic
_symmetry_space_group_name_Hall '-P 2yn'
_symmetry_space_group_name_H-M 'P 1 21/n 1'
_atom_sites_solution_hydrogens geom
_atom_sites_solution_primary direct
_atom_sites_solution_secondary difmap
_audit_creation_method SHELXL-97
_cell_angle_alpha 90.00
_cell_angle_beta 95.473(2)
_cell_angle_gamma 90.00
_cell_formula_units_Z 4
_cell_length_a 16.8019(5)
_cell_length_b 17.3641(7)
_cell_length_c 17.9993(6)
_cell_measurement_reflns_used 35187
_cell_measurement_temperature 183(2)
_cell_measurement_theta_max 27.49
_cell_measurement_theta_min 1.69
_cell_volume 5227.4(3)
_computing_cell_refinement DENZO
_computing_data_collection COLLECT
_computing_data_reduction DENZO
_computing_molecular_graphics SHELXTL/PC
_computing_publication_material SHELXL-97
_computing_structure_refinement 'SHELXL-97 (Sheldrick, 1997)'
_computing_structure_solution 'SHELXS-97 (Sheldrick, 1990)'
_diffrn_ambient_temperature 183(2)
_diffrn_measured_fraction_theta_full 0.993
_diffrn_measured_fraction_theta_max 0.993
_diffrn_measurement_device_type KappaCCD
_diffrn_measurement_method 'phi- + omega-scan'
_diffrn_radiation_monochromator graphite
_diffrn_radiation_source 'fine-focus sealed tube'
_diffrn_radiation_type MoK\a
_diffrn_radiation_wavelength 0.71073
_diffrn_reflns_av_R_equivalents 0.0943
_diffrn_reflns_av_sigmaI/netI 0.1129
_diffrn_reflns_limit_h_max 20
_diffrn_reflns_limit_h_min -21
_diffrn_reflns_limit_k_max 22
_diffrn_reflns_limit_k_min -20
_diffrn_reflns_limit_l_max 23
_diffrn_reflns_limit_l_min -23
_diffrn_reflns_number 35187
_diffrn_reflns_theta_full 27.49
_diffrn_reflns_theta_max 27.49
_diffrn_reflns_theta_min 1.69
_exptl_absorpt_coefficient_mu 0.234
_exptl_absorpt_correction_type none
_exptl_crystal_colour green/pink
_exptl_crystal_density_diffrn 1.137
_exptl_crystal_density_method 'not measured'
_exptl_crystal_description prism
_exptl_crystal_F_000 1944
_exptl_crystal_size_max 0.05
_exptl_crystal_size_mid 0.05
_exptl_crystal_size_min 0.05
_refine_diff_density_max 0.430
_refine_diff_density_min -0.439
_refine_diff_density_rms 0.063
_refine_ls_extinction_method none
_refine_ls_goodness_of_fit_ref 1.013
_refine_ls_hydrogen_treatment constr
_refine_ls_matrix_type full
_refine_ls_number_parameters 576
_refine_ls_number_reflns 11904
_refine_ls_number_restraints 0
_refine_ls_restrained_S_all 1.013
_refine_ls_R_factor_all 0.1503
_refine_ls_R_factor_gt 0.0664
_refine_ls_shift/su_max 0.011
_refine_ls_shift/su_mean 0.000
_refine_ls_structure_factor_coef Fsqd
_refine_ls_weighting_details 'calc w=1/[\s^2^(Fo^2^)+(0.0934P)^2^+0.3636P] where P=(Fo^2^+2Fc^2^)/3'
_refine_ls_weighting_scheme calc
_refine_ls_wR_factor_gt 0.1592
_refine_ls_wR_factor_ref 0.1945
_reflns_number_gt 6242
_reflns_number_total 11904
_reflns_threshold_expression >2sigma(I)
_cod_data_source_file c0nj00136h.txt
_cod_data_source_block FO2960
_cod_depositor_comments
;
The following automatic conversions were performed:

'_exptl_absorpt_correction_type' value 'NONE' changed to 'none'
according to /home/saulius/struct/CIF-dictionaries/cif_core.dic
dictionary named 'cif_core.dic' version 2.4.2 from 2011-04-26.

Automatic conversion script
Id: cif_fix_values 1891 2012-01-12 08:04:46Z andrius 
;
_cod_original_sg_symbol_H-M 'P 21/n'
_cod_database_code 7053530

loop_
_symmetry_equiv_pos_as_xyz
'x, y, z'
'-x+1/2, y+1/2, -z+1/2'
'-x, -y, -z'
'x-1/2, -y-1/2, z-1/2'

loop_
_atom_site_label
_atom_site_type_symbol
_atom_site_fract_x
_atom_site_fract_y
_atom_site_fract_z
_atom_site_U_iso_or_equiv
_atom_site_adp_type
_atom_site_occupancy
_atom_site_symmetry_multiplicity
_atom_site_calc_flag
_atom_site_refinement_flags
V V 0.77479(3) 0.77168(3) 0.50318(3) 0.02835(15) Uani 1 1 d .
C1 C 0.69112(18) 0.68859(19) 0.53733(17) 0.0350(7) Uani 1 1 d .
C2 C 0.64892(18) 0.71290(19) 0.59815(17) 0.0367(8) Uani 1 1 d .
C3 C 0.59179(19) 0.6656(2) 0.62716(19) 0.0463(9) Uani 1 1 d .
H3A H 0.5654 0.6835 0.6683 0.056 Uiso 1 1 calc R
C4 C 0.5727(2) 0.5939(2) 0.5979(2) 0.0517(10) Uani 1 1 d .
C5 C 0.6118(2) 0.5701(2) 0.5382(2) 0.0512(10) Uani 1 1 d .
H5A H 0.5990 0.5210 0.5169 0.061 Uiso 1 1 calc R
C6 C 0.67011(19) 0.61529(19) 0.50735(19) 0.0403(8) Uani 1 1 d .
C7 C 0.6632(2) 0.7913(2) 0.63324(19) 0.0432(8) Uani 1 1 d .
H7A H 0.6576 0.7881 0.6868 0.065 Uiso 1 1 calc R
H7B H 0.6240 0.8280 0.6100 0.065 Uiso 1 1 calc R
H7C H 0.7173 0.8088 0.6256 0.065 Uiso 1 1 calc R
C8 C 0.5123(2) 0.5428(3) 0.6319(3) 0.0759(14) Uani 1 1 d .
H8A H 0.5050 0.4951 0.6029 0.114 Uiso 1 1 calc R
H8B H 0.4611 0.5699 0.6312 0.114 Uiso 1 1 calc R
H8C H 0.5319 0.5305 0.6835 0.114 Uiso 1 1 calc R
C9 C 0.7090(2) 0.5808(2) 0.4429(2) 0.0496(9) Uani 1 1 d .
H9A H 0.7465 0.6181 0.4247 0.074 Uiso 1 1 calc R
H9B H 0.6679 0.5679 0.4025 0.074 Uiso 1 1 calc R
H9C H 0.7381 0.5340 0.4595 0.074 Uiso 1 1 calc R
C10 C 0.85629(17) 0.73344(18) 0.42593(16) 0.0312(7) Uani 1 1 d .
C11 C 0.90490(17) 0.67021(18) 0.44971(17) 0.0334(7) Uani 1 1 d .
C12 C 0.96462(18) 0.64248(19) 0.40797(18) 0.0382(8) Uani 1 1 d .
H12A H 0.9950 0.5989 0.4254 0.046 Uiso 1 1 calc R
C13 C 0.98050(18) 0.6771(2) 0.34175(18) 0.0389(8) Uani 1 1 d .
C14 C 0.93483(19) 0.74023(19) 0.31803(17) 0.0368(8) Uani 1 1 d .
H14A H 0.9454 0.7654 0.2732 0.044 Uiso 1 1 calc R
C15 C 0.87329(18) 0.76821(18) 0.35823(16) 0.0320(7) Uani 1 1 d .
C16 C 0.89486(19) 0.63021(19) 0.52319(18) 0.0398(8) Uani 1 1 d .
H16A H 0.9113 0.5762 0.5201 0.060 Uiso 1 1 calc R
H16B H 0.8387 0.6326 0.5334 0.060 Uiso 1 1 calc R
H16C H 0.9281 0.6559 0.5635 0.060 Uiso 1 1 calc R
C17 C 1.0450(2) 0.6455(2) 0.2966(2) 0.0552(10) Uani 1 1 d .
H17A H 1.0705 0.6009 0.3224 0.083 Uiso 1 1 calc R
H17B H 1.0853 0.6854 0.2910 0.083 Uiso 1 1 calc R
H17C H 1.0210 0.6297 0.2472 0.083 Uiso 1 1 calc R
C18 C 0.8275(2) 0.83649(19) 0.32466(18) 0.0400(8) Uani 1 1 d .
H18A H 0.8490 0.8512 0.2780 0.060 Uiso 1 1 calc R
H18B H 0.8329 0.8798 0.3597 0.060 Uiso 1 1 calc R
H18C H 0.7709 0.8228 0.3145 0.060 Uiso 1 1 calc R
C19 C 0.86409(17) 0.80896(17) 0.58937(16) 0.0304(7) Uani 1 1 d .
C20 C 0.88430(17) 0.77698(18) 0.66098(16) 0.0316(7) Uani 1 1 d .
C21 C 0.94558(18) 0.80827(18) 0.71018(17) 0.0348(7) Uani 1 1 d .
H21A H 0.9569 0.7854 0.7580 0.042 Uiso 1 1 calc R
C22 C 0.99013(17) 0.87101(18) 0.69176(17) 0.0327(7) Uani 1 1 d .
C23 C 0.97188(17) 0.90228(18) 0.62103(17) 0.0319(7) Uani 1 1 d .
H23A H 1.0018 0.9452 0.6064 0.038 Uiso 1 1 calc R
C24 C 0.91143(17) 0.87281(17) 0.57101(16) 0.0292(7) Uani 1 1 d .
C25 C 0.8416(2) 0.70773(19) 0.68970(18) 0.0408(8) Uani 1 1 d .
H25A H 0.8566 0.7019 0.7434 0.061 Uiso 1 1 calc R
H25B H 0.8570 0.6613 0.6635 0.061 Uiso 1 1 calc R
H25C H 0.7837 0.7152 0.6808 0.061 Uiso 1 1 calc R
C26 C 1.05639(19) 0.9037(2) 0.74490(19) 0.0414(8) Uani 1 1 d .
H26A H 1.0452 0.8932 0.7964 0.062 Uiso 1 1 calc R
H26B H 1.0598 0.9594 0.7374 0.062 Uiso 1 1 calc R
H26C H 1.1072 0.8796 0.7355 0.062 Uiso 1 1 calc R
C27 C 0.89936(19) 0.91007(19) 0.49520(17) 0.0377(8) Uani 1 1 d .
H27A H 0.9150 0.9644 0.4993 0.057 Uiso 1 1 calc R
H27B H 0.8429 0.9063 0.4760 0.057 Uiso 1 1 calc R
H27C H 0.9323 0.8837 0.4610 0.057 Uiso 1 1 calc R
C28 C 0.68835(17) 0.85538(17) 0.46046(16) 0.0300(7) Uani 1 1 d .
C29 C 0.67026(17) 0.92802(18) 0.49004(16) 0.0316(7) Uani 1 1 d .
C30 C 0.60560(18) 0.97193(19) 0.45825(18) 0.0374(8) Uani 1 1 d .
H30A H 0.5950 1.0203 0.4800 0.045 Uiso 1 1 calc R
C31 C 0.55687(18) 0.9477(2) 0.39682(18) 0.0380(8) Uani 1 1 d .
C32 C 0.57401(18) 0.87659(19) 0.36668(17) 0.0364(8) Uani 1 1 d .
H32A H 0.5420 0.8586 0.3238 0.044 Uiso 1 1 calc R
C33 C 0.63692(17) 0.83099(18) 0.39771(16) 0.0316(7) Uani 1 1 d .
C34 C 0.71925(19) 0.96319(19) 0.55631(17) 0.0388(8) Uani 1 1 d .
H34A H 0.6967 1.0134 0.5678 0.058 Uiso 1 1 calc R
H34B H 0.7746 0.9699 0.5445 0.058 Uiso 1 1 calc R
H34C H 0.7182 0.9291 0.5996 0.058 Uiso 1 1 calc R
C35 C 0.4870(2) 0.9949(2) 0.3634(2) 0.0532(10) Uani 1 1 d .
H35A H 0.4844 1.0433 0.3911 0.080 Uiso 1 1 calc R
H35B H 0.4373 0.9660 0.3664 0.080 Uiso 1 1 calc R
H35C H 0.4938 1.0061 0.3110 0.080 Uiso 1 1 calc R
C36 C 0.6469(2) 0.7530(2) 0.36268(18) 0.0414(8) Uani 1 1 d .
H36A H 0.6297 0.7556 0.3092 0.062 Uiso 1 1 calc R
H36B H 0.6142 0.7150 0.3863 0.062 Uiso 1 1 calc R
H36C H 0.7032 0.7376 0.3699 0.062 Uiso 1 1 calc R
Li Li 0.7373(3) 0.7162(3) 0.0575(3) 0.0427(13) Uani 1 1 d .
O1 O 0.67577(15) 0.80168(15) 0.08746(16) 0.0584(7) Uani 1 1 d .
O2 O 0.73817(14) 0.64053(13) 0.13686(12) 0.0432(6) Uani 1 1 d .
O3 O 0.84586(14) 0.74725(14) 0.04692(14) 0.0479(6) Uani 1 1 d .
O4 O 0.68860(15) 0.67547(16) -0.03562(13) 0.0559(7) Uani 1 1 d .
C37 C 0.6883(3) 0.8801(2) 0.0710(3) 0.097(2) Uani 1 1 d .
H37A H 0.6886 0.8873 0.0165 0.116 Uiso 1 1 calc R
H37B H 0.7405 0.8975 0.0956 0.116 Uiso 1 1 calc R
C38 C 0.6223(3) 0.9255(2) 0.0991(3) 0.0674(12) Uani 1 1 d .
H38A H 0.5796 0.9361 0.0586 0.081 Uiso 1 1 calc R
H38B H 0.6422 0.9749 0.1211 0.081 Uiso 1 1 calc R
C39 C 0.5927(2) 0.8735(3) 0.1576(2) 0.0612(11) Uani 1 1 d .
H39A H 0.6241 0.8806 0.2065 0.073 Uiso 1 1 calc R
H39B H 0.5355 0.8827 0.1633 0.073 Uiso 1 1 calc R
C40 C 0.6056(2) 0.7950(3) 0.1264(3) 0.0713(13) Uani 1 1 d .
H40A H 0.6138 0.7565 0.1669 0.086 Uiso 1 1 calc R
H40B H 0.5591 0.7792 0.0919 0.086 Uiso 1 1 calc R
C41 C 0.7812(2) 0.6585(2) 0.20779(18) 0.0444(8) Uani 1 1 d .
H41A H 0.7439 0.6749 0.2441 0.053 Uiso 1 1 calc R
H41B H 0.8203 0.7002 0.2023 0.053 Uiso 1 1 calc R
C42 C 0.8231(2) 0.5856(2) 0.2330(2) 0.0581(10) Uani 1 1 d .
H42A H 0.8319 0.5831 0.2881 0.070 Uiso 1 1 calc R
H42B H 0.8752 0.5808 0.2119 0.070 Uiso 1 1 calc R
C43 C 0.7655(2) 0.5243(2) 0.2026(2) 0.0530(10) Uani 1 1 d .
H43A H 0.7942 0.4762 0.1924 0.064 Uiso 1 1 calc R
H43B H 0.7255 0.5130 0.2381 0.064 Uiso 1 1 calc R
C44 C 0.7263(2) 0.5585(2) 0.1316(2) 0.0464(9) Uani 1 1 d .
H44A H 0.7509 0.5377 0.0879 0.056 Uiso 1 1 calc R
H44B H 0.6685 0.5463 0.1259 0.056 Uiso 1 1 calc R
C45 C 0.9138(2) 0.6981(2) 0.0663(2) 0.0577(10) Uani 1 1 d .
H45A H 0.8962 0.6456 0.0786 0.069 Uiso 1 1 calc R
H45B H 0.9474 0.7190 0.1098 0.069 Uiso 1 1 calc R
C46 C 0.9590(2) 0.6966(3) -0.0010(2) 0.0616(11) Uani 1 1 d .
H46A H 0.9390 0.6552 -0.0358 0.074 Uiso 1 1 calc R
H46B H 1.0168 0.6886 0.0130 0.074 Uiso 1 1 calc R
C47 C 0.9438(2) 0.7747(3) -0.0359(2) 0.0620(11) Uani 1 1 d .
H47A H 0.9280 0.7700 -0.0901 0.074 Uiso 1 1 calc R
H47B H 0.9921 0.8074 -0.0283 0.074 Uiso 1 1 calc R
C48 C 0.8756(2) 0.8089(2) 0.0040(2) 0.0568(10) Uani 1 1 d .
H48A H 0.8955 0.8517 0.0371 0.068 Uiso 1 1 calc R
H48B H 0.8329 0.8288 -0.0326 0.068 Uiso 1 1 calc R
C49 C 0.7182(3) 0.6867(3) -0.1065(2) 0.0634(11) Uani 1 1 d .
H49A H 0.7698 0.6595 -0.1084 0.076 Uiso 1 1 calc R
H49B H 0.7268 0.7422 -0.1154 0.076 Uiso 1 1 calc R
C50 C 0.6573(3) 0.6552(3) -0.1637(2) 0.0811(14) Uani 1 1 d .
H50A H 0.6821 0.6181 -0.1964 0.097 Uiso 1 1 calc R
H50B H 0.6323 0.6972 -0.1950 0.097 Uiso 1 1 calc R
C51 C 0.5965(2) 0.6159(2) -0.1215(2) 0.0622(11) Uani 1 1 d .
H51A H 0.6085 0.5603 -0.1152 0.075 Uiso 1 1 calc R
H51B H 0.5420 0.6221 -0.1469 0.075 Uiso 1 1 calc R
C52 C 0.6050(2) 0.6569(3) -0.0480(2) 0.0606(11) Uani 1 1 d .
H52A H 0.5720 0.7042 -0.0501 0.073 Uiso 1 1 calc R
H52B H 0.5886 0.6233 -0.0077 0.073 Uiso 1 1 calc R
O1T O 0.25411(18) 0.0898(2) 0.12621(16) 0.0790(9) Uani 1 1 d .
C1T C 0.2886(3) 0.0160(3) 0.1440(3) 0.0738(14) Uani 1 1 d .
H1TA H 0.3456 0.0150 0.1344 0.089 Uiso 1 1 calc R
H1TB H 0.2598 -0.0249 0.1139 0.089 Uiso 1 1 calc R
C2T C 0.2800(3) 0.0048(3) 0.2253(3) 0.0871(16) Uani 1 1 d .
H2TA H 0.2763 -0.0506 0.2375 0.104 Uiso 1 1 calc R
H2TB H 0.3259 0.0275 0.2563 0.104 Uiso 1 1 calc R
C3T C 0.2050(3) 0.0452(3) 0.2378(2) 0.0680(12) Uani 1 1 d .
H3TA H 0.2085 0.0690 0.2880 0.082 Uiso 1 1 calc R
H3TB H 0.1589 0.0095 0.2326 0.082 Uiso 1 1 calc R
C4T C 0.1974(3) 0.1049(3) 0.1785(2) 0.0727(13) Uani 1 1 d .
H4TA H 0.1426 0.1042 0.1528 0.087 Uiso 1 1 calc R
H4TB H 0.2073 0.1565 0.2009 0.087 Uiso 1 1 calc R

loop_
_atom_site_aniso_label
_atom_site_aniso_U_11
_atom_site_aniso_U_22
_atom_site_aniso_U_33
_atom_site_aniso_U_23
_atom_site_aniso_U_13
_atom_site_aniso_U_12
V 0.0261(3) 0.0317(3) 0.0279(3) -0.0002(2) 0.0057(2) 0.0011(2)
C1 0.0295(16) 0.0387(19) 0.0360(17) 0.0040(14) -0.0019(14) 0.0004(14)
C2 0.0281(16) 0.049(2) 0.0334(17) 0.0082(15) 0.0032(13) -0.0021(14)
C3 0.0325(18) 0.064(3) 0.042(2) 0.0165(18) 0.0042(15) 0.0013(17)
C4 0.0344(19) 0.060(3) 0.059(2) 0.024(2) -0.0007(18) -0.0101(17)
C5 0.045(2) 0.042(2) 0.063(2) 0.0152(18) -0.0132(19) -0.0082(17)
C6 0.0382(18) 0.0350(19) 0.046(2) 0.0062(15) -0.0055(15) -0.0006(15)
C7 0.0378(18) 0.054(2) 0.0400(19) -0.0021(16) 0.0145(15) -0.0019(16)
C8 0.051(2) 0.092(3) 0.084(3) 0.040(3) 0.000(2) -0.026(2)
C9 0.050(2) 0.041(2) 0.056(2) -0.0063(17) -0.0023(18) 0.0009(17)
C10 0.0277(15) 0.0335(17) 0.0324(16) -0.0056(14) 0.0026(13) -0.0027(13)
C11 0.0311(16) 0.0333(18) 0.0363(17) -0.0040(14) 0.0057(14) 0.0004(13)
C12 0.0314(16) 0.0379(19) 0.0454(19) -0.0076(15) 0.0048(15) 0.0028(14)
C13 0.0264(16) 0.047(2) 0.0447(19) -0.0129(16) 0.0096(14) -0.0019(15)
C14 0.0373(17) 0.044(2) 0.0303(16) -0.0049(14) 0.0090(14) -0.0064(15)
C15 0.0322(16) 0.0353(17) 0.0290(15) -0.0029(14) 0.0049(13) -0.0011(14)
C16 0.0367(18) 0.0407(19) 0.0423(19) 0.0056(15) 0.0064(15) 0.0081(15)
C17 0.044(2) 0.069(3) 0.055(2) -0.011(2) 0.0215(18) 0.0051(19)
C18 0.0472(19) 0.0394(19) 0.0348(17) 0.0020(15) 0.0108(15) 0.0004(15)
C19 0.0276(15) 0.0309(17) 0.0332(16) 0.0004(13) 0.0057(13) 0.0049(13)
C20 0.0303(15) 0.0339(17) 0.0309(16) -0.0019(14) 0.0049(13) 0.0029(13)
C21 0.0352(17) 0.0375(18) 0.0325(17) 0.0020(14) 0.0063(14) 0.0086(14)
C22 0.0249(15) 0.0370(18) 0.0367(17) -0.0060(14) 0.0049(13) 0.0072(13)
C23 0.0279(15) 0.0301(17) 0.0389(18) -0.0041(14) 0.0085(14) 0.0012(13)
C24 0.0288(15) 0.0289(17) 0.0301(16) 0.0006(13) 0.0049(13) 0.0058(13)
C25 0.0426(19) 0.041(2) 0.0391(18) 0.0067(15) 0.0050(15) -0.0044(15)
C26 0.0350(18) 0.042(2) 0.046(2) -0.0074(16) -0.0029(15) 0.0055(15)
C27 0.0353(17) 0.0401(19) 0.0373(18) 0.0028(14) 0.0016(14) -0.0042(14)
C28 0.0253(15) 0.0349(17) 0.0310(16) 0.0017(13) 0.0094(13) 0.0014(13)
C29 0.0271(15) 0.0378(18) 0.0307(16) 0.0006(14) 0.0067(13) 0.0024(13)
C30 0.0347(17) 0.0369(19) 0.0420(19) 0.0014(15) 0.0103(15) 0.0059(14)
C31 0.0264(16) 0.047(2) 0.0417(19) 0.0117(16) 0.0105(15) 0.0084(14)
C32 0.0290(16) 0.050(2) 0.0298(16) 0.0054(15) 0.0016(13) -0.0007(15)
C33 0.0263(15) 0.0404(18) 0.0290(16) -0.0007(13) 0.0068(13) 0.0003(13)
C34 0.0399(18) 0.0387(19) 0.0384(18) -0.0051(15) 0.0074(15) 0.0033(15)
C35 0.0361(19) 0.070(3) 0.053(2) 0.011(2) 0.0031(17) 0.0125(18)
C36 0.0403(18) 0.050(2) 0.0333(17) -0.0077(15) -0.0019(15) -0.0018(15)
Li 0.037(3) 0.048(4) 0.042(3) 0.005(3) 0.004(2) -0.003(3)
O1 0.0528(15) 0.0440(15) 0.0831(19) 0.0136(13) 0.0317(14) 0.0055(12)
O2 0.0502(14) 0.0377(13) 0.0401(13) -0.0020(10) -0.0048(11) -0.0045(11)
O3 0.0388(13) 0.0486(15) 0.0585(15) 0.0056(12) 0.0156(12) 0.0032(11)
O4 0.0510(15) 0.0726(18) 0.0434(14) 0.0022(13) 0.0003(12) -0.0152(13)
C37 0.123(4) 0.044(3) 0.137(5) 0.022(3) 0.083(4) 0.015(3)
C38 0.082(3) 0.048(2) 0.075(3) -0.004(2) 0.022(2) 0.007(2)
C39 0.057(2) 0.081(3) 0.047(2) -0.006(2) 0.0149(19) 0.003(2)
C40 0.054(2) 0.072(3) 0.092(3) 0.013(3) 0.033(2) 0.006(2)
C41 0.050(2) 0.045(2) 0.0380(18) -0.0078(16) 0.0019(16) -0.0077(17)
C42 0.053(2) 0.061(3) 0.059(2) 0.006(2) -0.0052(19) -0.007(2)
C43 0.048(2) 0.042(2) 0.069(3) 0.0032(19) 0.0025(19) -0.0003(17)
C44 0.049(2) 0.042(2) 0.049(2) -0.0107(17) 0.0078(17) -0.0048(16)
C45 0.049(2) 0.058(3) 0.067(3) 0.010(2) 0.014(2) 0.0129(19)
C46 0.047(2) 0.076(3) 0.065(3) 0.005(2) 0.019(2) 0.011(2)
C47 0.053(2) 0.076(3) 0.060(2) 0.008(2) 0.020(2) -0.005(2)
C48 0.054(2) 0.050(2) 0.067(3) 0.008(2) 0.011(2) -0.0062(19)
C49 0.069(3) 0.075(3) 0.047(2) 0.010(2) 0.007(2) -0.013(2)
C50 0.103(4) 0.091(4) 0.050(3) -0.012(2) 0.012(3) -0.016(3)
C51 0.052(2) 0.054(3) 0.076(3) -0.004(2) -0.015(2) -0.0018(19)
C52 0.047(2) 0.080(3) 0.053(2) 0.002(2) 0.0000(19) -0.007(2)
O1T 0.075(2) 0.112(3) 0.0517(17) 0.0170(17) 0.0175(15) 0.0215(19)
C1T 0.052(2) 0.082(3) 0.086(3) -0.046(3) -0.002(2) 0.005(2)
C2T 0.081(3) 0.080(3) 0.104(4) 0.032(3) 0.029(3) 0.019(3)
C3T 0.078(3) 0.068(3) 0.059(3) 0.007(2) 0.010(2) 0.014(2)
C4T 0.086(3) 0.070(3) 0.065(3) 0.014(2) 0.027(2) 0.022(2)

loop_
_atom_type_symbol
_atom_type_description
_atom_type_scat_dispersion_real
_atom_type_scat_dispersion_imag
_atom_type_scat_source
C C 0.0033 0.0016 'International Tables Vol C Tables 4.2.6.8 and 6.1.1.4'
H H 0.0000 0.0000 'International Tables Vol C Tables 4.2.6.8 and 6.1.1.4'
Li Li -0.0003 0.0001 'International Tables Vol C Tables 4.2.6.8 and 6.1.1.4'
O O 0.0106 0.0060 'International Tables Vol C Tables 4.2.6.8 and 6.1.1.4'
V V 0.3005 0.5294 'International Tables Vol C Tables 4.2.6.8 and 6.1.1.4'

loop_
_geom_angle_atom_site_label_1
_geom_angle_atom_site_label_2
_geom_angle_atom_site_label_3
_geom_angle
C28 V C1 96.81(11)
C28 V C10 115.41(11)
C1 V C10 116.96(12)
C28 V C19 117.14(11)
C1 V C19 115.26(12)
C10 V C19 96.66(11)
C6 C1 C2 115.8(3)
C6 C1 V 130.0(2)
C2 C1 V 114.1(2)
C3 C2 C1 121.5(3)
C3 C2 C7 117.4(3)
C1 C2 C7 121.2(3)
C4 C3 C2 122.0(3)
C5 C4 C3 117.4(3)
C5 C4 C8 121.7(4)
C3 C4 C8 120.9(4)
C4 C5 C6 122.8(4)
C5 C6 C1 120.5(3)
C5 C6 C9 116.8(3)
C1 C6 C9 122.7(3)
C11 C10 C15 115.8(3)
C11 C10 V 115.5(2)
C15 C10 V 128.3(2)
C12 C11 C10 122.0(3)
C12 C11 C16 117.2(3)
C10 C11 C16 120.8(3)
C13 C12 C11 121.4(3)
C14 C13 C12 117.6(3)
C14 C13 C17 121.7(3)
C12 C13 C17 120.7(3)
C13 C14 C15 122.0(3)
C14 C15 C10 121.1(3)
C14 C15 C18 116.0(3)
C10 C15 C18 123.0(3)
C20 C19 C24 115.3(3)
C20 C19 V 129.0(2)
C24 C19 V 115.7(2)
C21 C20 C19 121.4(3)
C21 C20 C25 115.8(3)
C19 C20 C25 122.8(3)
C22 C21 C20 122.5(3)
C21 C22 C23 116.8(3)
C21 C22 C26 121.9(3)
C23 C22 C26 121.3(3)
C24 C23 C22 122.2(3)
C23 C24 C19 121.8(3)
C23 C24 C27 117.1(3)
C19 C24 C27 121.0(3)
C29 C28 C33 115.4(3)
C29 C28 V 129.2(2)
C33 C28 V 115.0(2)
C30 C29 C28 121.1(3)
C30 C29 C34 116.4(3)
C28 C29 C34 122.5(3)
C31 C30 C29 122.6(3)
C30 C31 C32 117.1(3)
C30 C31 C35 122.3(3)
C32 C31 C35 120.6(3)
C31 C32 C33 121.7(3)
C32 C33 C28 122.0(3)
C32 C33 C36 116.9(3)
C28 C33 C36 121.1(3)
O1 Li O4 109.5(3)
O1 Li O3 110.6(3)
O4 Li O3 110.1(3)
O1 Li O2 106.5(3)
O4 Li O2 111.4(3)
O3 Li O2 108.7(3)
C37 O1 C40 109.1(3)
C37 O1 Li 126.3(3)
C40 O1 Li 124.5(3)
C44 O2 C41 109.1(2)
C44 O2 Li 129.0(3)
C41 O2 Li 118.3(3)
C48 O3 C45 105.3(3)
C48 O3 Li 129.9(3)
C45 O3 Li 123.0(3)
C49 O4 C52 108.2(3)
C49 O4 Li 124.9(3)
C52 O4 Li 122.9(3)
O1 C37 C38 108.0(3)
C37 C38 C39 103.1(4)
C40 C39 C38 102.3(3)
O1 C40 C39 105.4(3)
O2 C41 C42 105.5(3)
C41 C42 C43 102.8(3)
C44 C43 C42 104.1(3)
O2 C44 C43 106.7(3)
O3 C45 C46 105.4(3)
C45 C46 C47 104.2(3)
C46 C47 C48 105.0(3)
O3 C48 C47 106.1(3)
O4 C49 C50 107.1(3)
C49 C50 C51 105.9(3)
C50 C51 C52 102.7(3)
O4 C52 C51 104.6(3)
C4T O1T C1T 107.4(3)
O1T C1T C2T 105.1(3)
C3T C2T C1T 104.4(4)
C2T C3T C4T 103.8(4)
O1T C4T C3T 109.2(3)

loop_
_geom_bond_atom_site_label_1
_geom_bond_atom_site_label_2
_geom_bond_distance
V C28 2.145(3)
V C1 2.145(3)
V C10 2.148(3)
V C19 2.152(3)
C1 C6 1.414(5)
C1 C2 1.424(4)
C2 C3 1.401(4)
C2 C7 1.511(5)
C3 C4 1.377(5)
C4 C5 1.375(5)
C4 C8 1.520(5)
C5 C6 1.410(5)
C6 C9 1.509(5)
C10 C11 1.410(4)
C10 C15 1.413(4)
C11 C12 1.395(4)
C11 C16 1.518(4)
C12 C13 1.384(5)
C13 C14 1.382(5)
C13 C17 1.519(4)
C14 C15 1.404(4)
C15 C18 1.508(4)
C19 C20 1.415(4)
C19 C24 1.422(4)
C20 C21 1.402(4)
C20 C25 1.516(4)
C21 C22 1.380(4)
C22 C23 1.391(4)
C22 C26 1.507(4)
C23 C24 1.389(4)
C24 C27 1.506(4)
C28 C29 1.413(4)
C28 C33 1.420(4)
C29 C30 1.404(4)
C29 C34 1.512(4)
C30 C31 1.377(5)
C31 C32 1.390(5)
C31 C35 1.509(4)
C32 C33 1.394(4)
C33 C36 1.511(4)
Li O1 1.915(6)
Li O4 1.928(6)
Li O3 1.929(6)
Li O2 1.940(6)
O1 C37 1.414(5)
O1 C40 1.432(4)
O2 C44 1.439(4)
O2 C41 1.440(4)
O3 C48 1.438(4)
O3 C45 1.441(4)
O4 C49 1.426(4)
O4 C52 1.438(4)
C37 C38 1.488(6)
C38 C39 1.508(6)
C39 C40 1.498(6)
C41 C42 1.497(5)
C42 C43 1.505(5)
C43 C44 1.505(5)
C45 C46 1.491(5)
C46 C47 1.506(6)
C47 C48 1.528(5)
C49 C50 1.486(6)
C50 C51 1.496(6)
C51 C52 1.497(6)
O1T C4T 1.426(5)
O1T C1T 1.430(5)
C1T C2T 1.498(6)
C2T C3T 1.478(6)
C3T C4T 1.485(6)
